data_7058014
loop_
_publ_author_name
'Mahapatra, Prithwish'
'Koizumi, Naoki'
'Kanetomo, Takuya'
'Ishida, Takayuki'
'Ghosh, Ashutosh'

_publ_section_title
;
 A series of CuII--LnIII complexes of an N2O3 donor asymmetric ligand and
 a possible CuII--TbIII SMM candidate in no bias field
;
_journal_issue 2
_journal_name_full 'New Journal of Chemistry'
_journal_page_first 634
_journal_paper_doi 10.1039/C8NJ03512A
_journal_volume 43
_journal_year 2019
_chemical_formula_moiety 'C19 H20 Cu Ho N5 O12'
_chemical_formula_sum 'C19 H20 Cu Ho N5 O12'
_chemical_formula_weight 738.88
_space_group_crystal_system monoclinic
_space_group_IT_number 14
_space_group_name_Hall '-P 2yn'
_space_group_name_H-M_alt 'P 1 21/n 1'
_symmetry_space_group_name_Hall '-P 2yn'
_symmetry_space_group_name_H-M 'P 1 21/n 1'
_atom_sites_solution_hydrogens geom
_audit_creation_method SHELXL-2018/1
_audit_update_record
;
2018-10-08 deposited with the CCDC.
2018-11-20 downloaded from the CCDC.
;
_cell_angle_alpha 90.000(5)
_cell_angle_beta 108.252(5)
_cell_angle_gamma 90.000(5)
_cell_formula_units_Z 4
_cell_length_a 11.090(5)
_cell_length_b 14.296(5)
_cell_length_c 16.040(5)
_cell_measurement_reflns_used 4269
_cell_measurement_temperature 293(2)
_cell_measurement_theta_max 25.02
_cell_measurement_theta_min 1.95
_cell_volume 2415.1(16)
_computing_cell_refinement 'Bruker SAINT'
_computing_data_collection 'Bruker APEX2'
_computing_data_reduction 'Bruker SAINT'
_computing_molecular_graphics 'Bruker SHELXTL'
_computing_publication_material 'Bruker SHELXTL'
_computing_structure_refinement 'SHELXL-2018/1 (Sheldrick, 2018)'
_computing_structure_solution 'SHELXS-97 (Sheldrick 2008)'
_diffrn_ambient_temperature 293(2)
_diffrn_measured_fraction_theta_full 0.996
_diffrn_measured_fraction_theta_max 0.996
_diffrn_measurement_device_type 'CCD area detector'
_diffrn_measurement_method 'phi and omega scans'
_diffrn_radiation_monochromator graphite
_diffrn_radiation_source 'fine-focus sealed tube'
_diffrn_radiation_type MoK\a
_diffrn_radiation_wavelength 0.71073
_diffrn_reflns_av_R_equivalents 0.0469
_diffrn_reflns_av_unetI/netI 0.0301
_diffrn_reflns_Laue_measured_fraction_full 0.996
_diffrn_reflns_Laue_measured_fraction_max 0.996
_diffrn_reflns_limit_h_max 13
_diffrn_reflns_limit_h_min -13
_diffrn_reflns_limit_k_max 17
_diffrn_reflns_limit_k_min -17
_diffrn_reflns_limit_l_max 19
_diffrn_reflns_limit_l_min -19
_diffrn_reflns_number 27205
_diffrn_reflns_point_group_measured_fraction_full 0.996
_diffrn_reflns_point_group_measured_fraction_max 0.996
_diffrn_reflns_theta_full 25.015
_diffrn_reflns_theta_max 25.015
_diffrn_reflns_theta_min 1.954
_exptl_absorpt_coefficient_mu 4.207
_exptl_absorpt_correction_T_max 0.919
_exptl_absorpt_correction_T_min 0.817
_exptl_absorpt_correction_type empirical
_exptl_absorpt_process_details SADABS
_exptl_crystal_colour Green
_exptl_crystal_density_diffrn 2.032
_exptl_crystal_density_meas 2.032
_exptl_crystal_density_method 'not measured'
_exptl_crystal_description Prismatic
_exptl_crystal_F_000 1444
_exptl_crystal_size_max 0.06
_exptl_crystal_size_mid 0.04
_exptl_crystal_size_min 0.02
_refine_diff_density_max 0.899
_refine_diff_density_min -0.428
_refine_diff_density_rms 0.079
_refine_ls_extinction_method none
_refine_ls_goodness_of_fit_ref 1.037
_refine_ls_hydrogen_treatment constr
_refine_ls_matrix_type full
_refine_ls_number_parameters 345
_refine_ls_number_reflns 4247
_refine_ls_number_restraints 0
_refine_ls_restrained_S_all 1.037
_refine_ls_R_factor_all 0.0287
_refine_ls_R_factor_gt 0.0233
_refine_ls_shift/su_max 0.001
_refine_ls_shift/su_mean 0.000
_refine_ls_structure_factor_coef Fsqd
_refine_ls_weighting_details 'w=1/[\s^2^(Fo^2^)+(0.0272P)^2^+0.6896P] where P=(Fo^2^+2Fc^2^)/3'
_refine_ls_weighting_scheme calc
_refine_ls_wR_factor_gt 0.0538
_refine_ls_wR_factor_ref 0.0558
_reflns_Friedel_coverage 0.000
_reflns_number_gt 3729
_reflns_number_total 4265
_reflns_threshold_expression 'I > 2\s(I)'
_cod_data_source_file c8nj03512a2.cif
_cod_data_source_block 3
_cod_depositor_comments
;
The following automatic conversions were performed:

'_exptl_absorpt_correction_type' value 'EMPIRICAL' changed to
'empirical' according to
/home/data/users/saulius/crontab/automatic-downloads/rss-feeds/RSC/lib/dictionaries/cif_core.dic
dictionary named 'cif_core.dic' version 2.4.2 from 2011-04-26.

Automatic conversion script
Id: cif_fix_values 4973 2017-02-22 13:04:09Z antanas 

 Adding full bibliography for 7058012--7058015.cif.
;
_cod_database_code 7058014
_shelx_shelxl_version_number 2018/1
_shelx_space_group_comment
;
The symmetry employed for this shelxl refinement is uniquely defined
by the following loop, which should always be used as a source of
symmetry information in preference to the above space-group names.
They are only intended as comments.
;

loop_
_space_group_symop_operation_xyz
'x, y, z'
'-x+1/2, y+1/2, -z+1/2'
'-x, -y, -z'
'x-1/2, -y-1/2, z-1/2'

loop_
_atom_site_label
_atom_site_type_symbol
_atom_site_fract_x
_atom_site_fract_y
_atom_site_fract_z
_atom_site_U_iso_or_equiv
_atom_site_adp_type
_atom_site_occupancy
_atom_site_site_symmetry_order
_atom_site_calc_flag
_atom_site_refinement_flags_posn
_atom_site_refinement_flags_adp
Ho1 Ho 0.16400(2) 0.81790(2) 0.32107(2) 0.02914(7) Uani 1 1 d . .
Cu1 Cu -0.12465(4) 0.87667(3) 0.33002(3) 0.03110(11) Uani 1 1 d . .
O1 O -0.0304(2) 0.88587(16) 0.24836(15) 0.0349(6) Uani 1 1 d . .
C9 C -0.3960(4) 0.8208(3) 0.2501(3) 0.0489(11) Uani 1 1 d . .
H9A H -0.415710 0.764780 0.214277 0.059 Uiso 1 1 calc R U
H9B H -0.469133 0.861896 0.231160 0.059 Uiso 1 1 calc R U
O3 O 0.2850(2) 0.82903(17) 0.48149(16) 0.0381(6) Uani 1 1 d . .
O10 O 0.2150(2) 0.98141(18) 0.35177(18) 0.0476(7) Uani 1 1 d . .
O6 O 0.1652(3) 0.8139(2) 0.17334(18) 0.0544(8) Uani 1 1 d . .
O2 O 0.0421(2) 0.85092(17) 0.40875(14) 0.0333(5) Uani 1 1 d . .
O12 O 0.3629(2) 0.89560(19) 0.33491(19) 0.0533(7) Uani 1 1 d . .
O7 O 0.0220(3) 0.68880(19) 0.27500(19) 0.0582(8) Uani 1 1 d . .
O9 O 0.1783(3) 0.66569(19) 0.39136(19) 0.0575(8) Uani 1 1 d . .
O4 O 0.2952(3) 0.7199(2) 0.2609(2) 0.0532(7) Uani 1 1 d . .
N2 N -0.1921(3) 0.88485(19) 0.42679(19) 0.0335(7) Uani 1 1 d . .
N1 N -0.2860(3) 0.8683(2) 0.2343(2) 0.0362(7) Uani 1 1 d . .
C18 C 0.0869(3) 0.8674(2) 0.4946(2) 0.0277(7) Uani 1 1 d . .
C1 C -0.0736(4) 0.9441(2) 0.1789(2) 0.0356(8) Uani 1 1 d . .
N3 N 0.2567(3) 0.7566(2) 0.1855(2) 0.0507(9) Uani 1 1 d . .
C13 C 0.0097(3) 0.8936(2) 0.5446(2) 0.0293(7) Uani 1 1 d . .
N4 N 0.0791(4) 0.6339(3) 0.3361(3) 0.0647(11) Uani 1 1 d . .
C11 C -0.3313(3) 0.8756(3) 0.4059(3) 0.0487(10) Uani 1 1 d . .
H11A H -0.372900 0.932687 0.378948 0.058 Uiso 1 1 calc R U
H11B H -0.352840 0.864560 0.459209 0.058 Uiso 1 1 calc R U
C6 C -0.2026(4) 0.9504(3) 0.1329(2) 0.0409(9) Uani 1 1 d . .
C17 C 0.2176(3) 0.8569(2) 0.5366(2) 0.0303(8) Uani 1 1 d . .
C12 C -0.1270(3) 0.8958(2) 0.5076(2) 0.0326(8) Uani 1 1 d . .
H12 H -0.172509 0.906271 0.546539 0.039 Uiso 1 1 calc R U
C16 C 0.2702(4) 0.8738(2) 0.6252(2) 0.0387(9) Uani 1 1 d . .
H16 H 0.357171 0.867034 0.652096 0.046 Uiso 1 1 calc R U
O5 O 0.3022(4) 0.7397(2) 0.1284(2) 0.0826(11) Uani 1 1 d . .
C15 C 0.1935(4) 0.9008(3) 0.6739(2) 0.0445(10) Uani 1 1 d . .
H15 H 0.229175 0.913311 0.733477 0.053 Uiso 1 1 calc R U
C2 C 0.0131(4) 0.9983(3) 0.1532(3) 0.0488(10) Uani 1 1 d . .
H2 H 0.099251 0.993572 0.183820 0.059 Uiso 1 1 calc R U
O11 O 0.4025(3) 1.0401(2) 0.3750(3) 0.0946(13) Uani 1 1 d . .
N5 N 0.3294(3) 0.9754(2) 0.3547(2) 0.0504(9) Uani 1 1 d . .
C19 C 0.4057(3) 0.7842(3) 0.5217(3) 0.0500(10) Uani 1 1 d . .
H19A H 0.394629 0.732483 0.556756 0.075 Uiso 1 1 calc R U
H19B H 0.463874 0.828365 0.558256 0.075 Uiso 1 1 calc R U
H19C H 0.438979 0.761944 0.476835 0.075 Uiso 1 1 calc R U
C14 C 0.0645(4) 0.9094(2) 0.6351(2) 0.0376(9) Uani 1 1 d . .
H14 H 0.013232 0.925848 0.668871 0.045 Uiso 1 1 calc R U
C10 C -0.3746(4) 0.7944(3) 0.3436(3) 0.0510(11) Uani 1 1 d . .
H10A H -0.311154 0.745314 0.359783 0.061 Uiso 1 1 calc R U
H10B H -0.452905 0.769603 0.349517 0.061 Uiso 1 1 calc R U
C8 C -0.4215(4) 0.8747(3) 0.0825(3) 0.0627(13) Uani 1 1 d . .
H8A H -0.489198 0.912805 0.089116 0.094 Uiso 1 1 calc R U
H8B H -0.442688 0.809872 0.084940 0.094 Uiso 1 1 calc R U
H8C H -0.409493 0.887788 0.026902 0.094 Uiso 1 1 calc R U
C4 C -0.1526(6) 1.0667(3) 0.0378(3) 0.0716(15) Uani 1 1 d . .
H4 H -0.179603 1.108192 -0.008999 0.086 Uiso 1 1 calc R U
C7 C -0.3004(3) 0.8962(3) 0.1557(2) 0.0400(9) Uani 1 1 d . .
O8 O 0.0405(4) 0.5565(3) 0.3416(3) 0.1219(18) Uani 1 1 d . .
C3 C -0.0270(5) 1.0587(3) 0.0832(3) 0.0645(13) Uani 1 1 d . .
H3 H 0.032158 1.094287 0.066864 0.077 Uiso 1 1 calc R U
C5 C -0.2383(5) 1.0137(3) 0.0612(3) 0.0631(13) Uani 1 1 d . .
H5 H -0.323781 1.019013 0.028916 0.076 Uiso 1 1 calc R U

loop_
_atom_site_aniso_label
_atom_site_aniso_U_11
_atom_site_aniso_U_22
_atom_site_aniso_U_33
_atom_site_aniso_U_23
_atom_site_aniso_U_13
_atom_site_aniso_U_12
Ho1 0.02203(10) 0.03646(10) 0.02845(10) -0.00200(7) 0.00719(7) 0.00059(7)
Cu1 0.0209(2) 0.0421(3) 0.0291(2) 0.00244(18) 0.00608(18) 0.00135(17)
O1 0.0278(13) 0.0499(15) 0.0280(13) 0.0083(11) 0.0100(10) 0.0053(11)
C9 0.025(2) 0.047(2) 0.068(3) -0.015(2) 0.004(2) -0.0052(17)
O3 0.0237(13) 0.0532(16) 0.0323(14) -0.0036(11) 0.0016(11) 0.0060(11)
O10 0.0354(15) 0.0447(16) 0.0644(18) -0.0084(13) 0.0182(14) 0.0027(12)
O6 0.0536(19) 0.074(2) 0.0382(16) 0.0046(14) 0.0191(14) 0.0136(15)
O2 0.0221(12) 0.0522(14) 0.0232(12) -0.0012(11) 0.0039(10) 0.0028(11)
O12 0.0359(15) 0.0540(18) 0.076(2) -0.0140(15) 0.0269(15) -0.0058(13)
O7 0.0534(19) 0.0555(18) 0.0492(18) 0.0043(15) -0.0078(15) -0.0153(14)
O9 0.060(2) 0.0521(18) 0.0452(17) 0.0075(14) -0.0053(15) -0.0091(14)
O4 0.0527(18) 0.0514(17) 0.0553(19) -0.0072(15) 0.0166(15) 0.0111(14)
N2 0.0265(15) 0.0373(17) 0.0391(18) 0.0048(14) 0.0135(14) 0.0005(12)
N1 0.0236(15) 0.0363(17) 0.0432(19) -0.0070(15) 0.0027(14) 0.0038(13)
C18 0.0286(18) 0.0269(18) 0.0238(17) 0.0029(14) 0.0029(14) -0.0031(14)
C1 0.046(2) 0.037(2) 0.0214(18) -0.0018(16) 0.0080(16) 0.0074(17)
N3 0.052(2) 0.051(2) 0.056(2) -0.0177(19) 0.0265(19) -0.0042(18)
C13 0.036(2) 0.0242(17) 0.0294(18) 0.0034(14) 0.0135(16) -0.0028(14)
N4 0.078(3) 0.054(2) 0.053(2) 0.008(2) 0.007(2) -0.023(2)
C11 0.026(2) 0.067(3) 0.060(3) 0.004(2) 0.0215(19) 0.0011(18)
C6 0.048(2) 0.042(2) 0.028(2) -0.0017(17) 0.0052(17) 0.0164(18)
C17 0.0285(19) 0.0300(17) 0.0303(19) 0.0013(15) 0.0061(15) 0.0006(15)
C12 0.039(2) 0.0260(18) 0.040(2) 0.0033(15) 0.0223(18) 0.0025(15)
C16 0.037(2) 0.037(2) 0.032(2) 0.0001(16) -0.0031(17) 0.0008(16)
O5 0.102(3) 0.087(3) 0.083(3) -0.023(2) 0.064(2) 0.006(2)
C15 0.056(3) 0.046(2) 0.0265(19) -0.0038(17) 0.0061(19) -0.0020(19)
C2 0.058(3) 0.055(2) 0.037(2) 0.003(2) 0.019(2) 0.002(2)
O11 0.067(2) 0.066(2) 0.153(4) -0.035(2) 0.038(2) -0.0380(19)
N5 0.044(2) 0.044(2) 0.065(2) -0.0130(17) 0.0181(18) -0.0104(17)
C19 0.028(2) 0.059(3) 0.053(3) -0.005(2) -0.0024(19) 0.0118(18)
C14 0.054(2) 0.0309(19) 0.032(2) -0.0004(16) 0.0187(18) 0.0023(17)
C10 0.026(2) 0.049(2) 0.078(3) 0.006(2) 0.017(2) -0.0058(17)
C8 0.041(2) 0.080(3) 0.049(3) -0.023(2) -0.012(2) 0.018(2)
C4 0.111(5) 0.059(3) 0.044(3) 0.021(2) 0.022(3) 0.027(3)
C7 0.034(2) 0.040(2) 0.038(2) -0.0119(18) -0.0006(17) 0.0165(17)
O8 0.161(4) 0.064(2) 0.107(3) 0.023(2) -0.007(3) -0.061(3)
C3 0.104(4) 0.050(3) 0.046(3) 0.007(2) 0.033(3) 0.000(3)
C5 0.072(3) 0.069(3) 0.037(2) 0.006(2) 0.001(2) 0.029(3)

loop_
_atom_type_symbol
_atom_type_description
_atom_type_scat_dispersion_real
_atom_type_scat_dispersion_imag
_atom_type_scat_source
C C 0.0033 0.0016 'International Tables Vol C Tables 4.2.6.8 and 6.1.1.4'
H H 0.0000 0.0000 'International Tables Vol C Tables 4.2.6.8 and 6.1.1.4'
N N 0.0061 0.0033 'International Tables Vol C Tables 4.2.6.8 and 6.1.1.4'
O O 0.0106 0.0060 'International Tables Vol C Tables 4.2.6.8 and 6.1.1.4'
Cu Cu 0.3201 1.2651 'International Tables Vol C Tables 4.2.6.8 and 6.1.1.4'
Ho Ho -0.2175 4.6783 'International Tables Vol C Tables 4.2.6.8 and 6.1.1.4'

loop_
_geom_angle_atom_site_label_1
_geom_angle_atom_site_label_2
_geom_angle_atom_site_label_3
_geom_angle
O2 Ho1 O1 65.60(8)
O2 Ho1 O6 143.95(9)
O1 Ho1 O6 78.63(9)
O2 Ho1 O7 83.69(10)
O1 Ho1 O7 75.48(9)
O6 Ho1 O7 83.20(11)
O2 Ho1 O12 123.20(9)
O1 Ho1 O12 122.11(10)
O6 Ho1 O12 79.21(10)
O7 Ho1 O12 151.39(10)
O2 Ho1 O10 79.69(9)
O1 Ho1 O10 79.56(9)
O6 Ho1 O10 98.77(10)
O7 Ho1 O10 154.07(10)
O12 Ho1 O10 52.31(9)
O2 Ho1 O4 155.25(10)
O1 Ho1 O4 128.34(9)
O6 Ho1 O4 52.97(10)
O7 Ho1 O4 81.38(11)
O12 Ho1 O4 70.02(10)
O10 Ho1 O4 120.49(10)
O2 Ho1 O9 82.23(10)
O1 Ho1 O9 121.56(10)
O6 Ho1 O9 114.89(10)
O7 Ho1 O9 52.64(10)
O12 Ho1 O9 116.31(10)
O10 Ho1 O9 142.44(10)
O4 Ho1 O9 73.01(11)
O2 Ho1 O3 65.47(8)
O1 Ho1 O3 127.17(8)
O6 Ho1 O3 149.03(10)
O7 Ho1 O3 117.11(9)
O12 Ho1 O3 72.35(9)
O10 Ho1 O3 73.37(9)
O4 Ho1 O3 104.48(9)
O9 Ho1 O3 69.20(9)
O2 Ho1 N3 165.40(9)
O1 Ho1 N3 104.36(10)
O6 Ho1 N3 26.57(10)
O7 Ho1 N3 83.43(11)
O12 Ho1 N3 70.79(10)
O10 Ho1 N3 109.78(10)
O4 Ho1 N3 26.54(9)
O9 Ho1 N3 95.34(11)
O3 Ho1 N3 127.17(10)
O2 Ho1 N4 82.12(11)
O1 Ho1 N4 98.67(11)
O6 Ho1 N4 99.69(11)
O7 Ho1 N4 26.24(10)
O12 Ho1 N4 137.54(11)
O10 Ho1 N4 160.72(11)
O4 Ho1 N4 75.76(11)
O9 Ho1 N4 26.40(10)
O3 Ho1 N4 93.28(10)
N3 Ho1 N4 89.32(11)
O2 Ho1 N5 100.98(10)
O1 Ho1 N5 101.89(10)
O6 Ho1 N5 90.20(10)
O7 Ho1 N5 173.25(10)
O12 Ho1 N5 26.35(9)
O10 Ho1 N5 26.03(8)
O4 Ho1 N5 95.79(10)
O9 Ho1 N5 132.45(10)
O3 Ho1 N5 69.48(9)
N3 Ho1 N5 91.31(10)
N4 Ho1 N5 158.59(11)
O1 Cu1 O2 81.01(10)
O1 Cu1 N2 167.91(11)
O2 Cu1 N2 91.07(11)
O1 Cu1 N1 91.63(12)
O2 Cu1 N1 163.12(11)
N2 Cu1 N1 98.35(13)
O1 Cu1 Ho1 42.02(7)
O2 Cu1 Ho1 40.98(7)
N2 Cu1 Ho1 131.76(9)
N1 Cu1 Ho1 126.83(9)
C1 O1 Cu1 118.4(2)
C1 O1 Ho1 134.9(2)
Cu1 O1 Ho1 104.32(10)
N1 C9 C10 114.0(3)
C17 O3 C19 117.0(3)
C17 O3 Ho1 116.84(19)
C19 O3 Ho1 123.7(2)
N5 O10 Ho1 96.3(2)
N3 O6 Ho1 96.7(2)
C18 O2 Cu1 128.1(2)
C18 O2 Ho1 124.9(2)
Cu1 O2 Ho1 105.57(10)
N5 O12 Ho1 96.0(2)
N4 O7 Ho1 96.8(2)
N4 O9 Ho1 94.6(2)
N3 O4 Ho1 94.4(2)
C12 N2 C11 117.2(3)
C12 N2 Cu1 125.8(2)
C11 N2 Cu1 117.0(2)
C7 N1 C9 117.0(3)
C7 N1 Cu1 123.5(3)
C9 N1 Cu1 119.4(3)
O2 C18 C13 123.0(3)
O2 C18 C17 118.3(3)
C13 C18 C17 118.7(3)
O1 C1 C6 121.1(3)
O1 C1 C2 119.1(3)
C6 C1 C2 119.7(3)
O5 N3 O4 123.3(4)
O5 N3 O6 121.3(4)
O4 N3 O6 115.4(3)
O5 N3 Ho1 173.0(3)
O4 N3 Ho1 59.10(18)
O6 N3 Ho1 56.74(18)
C18 C13 C14 119.5(3)
C18 C13 C12 121.6(3)
C14 C13 C12 118.6(3)
O8 N4 O7 121.8(4)
O8 N4 O9 122.2(4)
O7 N4 O9 115.9(3)
O8 N4 Ho1 178.6(4)
O7 N4 Ho1 56.94(19)
O9 N4 Ho1 58.99(19)
N2 C11 C10 108.2(3)
C1 C6 C5 116.8(4)
C1 C6 C7 123.3(3)
C5 C6 C7 119.9(4)
C16 C17 O3 124.8(3)
C16 C17 C18 121.1(3)
O3 C17 C18 114.1(3)
N2 C12 C13 126.8(3)
C15 C16 C17 119.7(3)
C14 C15 C16 120.5(3)
C3 C2 C1 121.0(4)
O11 N5 O10 122.9(4)
O11 N5 O12 122.1(4)
O10 N5 O12 115.0(3)
O11 N5 Ho1 175.4(3)
O10 N5 Ho1 57.63(17)
O12 N5 Ho1 57.61(17)
C15 C14 C13 120.3(3)
C9 C10 C11 112.9(3)
C5 C4 C3 119.6(4)
N1 C7 C6 122.3(3)
N1 C7 C8 120.4(4)
C6 C7 C8 117.3(4)
C4 C3 C2 120.3(5)
C4 C5 C6 122.6(4)

loop_
_geom_bond_atom_site_label_1
_geom_bond_atom_site_label_2
_geom_bond_distance
Ho1 O2 2.285(2)
Ho1 O1 2.319(2)
Ho1 O6 2.374(3)
Ho1 O7 2.388(3)
Ho1 O12 2.417(3)
Ho1 O10 2.419(3)
Ho1 O4 2.427(3)
Ho1 O9 2.433(3)
Ho1 O3 2.507(2)
Ho1 N3 2.820(3)
Ho1 N4 2.829(4)
Ho1 N5 2.847(3)
Cu1 O1 1.920(2)
Cu1 O2 1.920(2)
Cu1 N2 1.926(3)
Cu1 N1 1.963(3)
O1 C1 1.352(4)
C9 N1 1.485(5)
C9 C10 1.492(6)
O3 C17 1.383(4)
O3 C19 1.441(4)
O10 N5 1.257(4)
O6 N3 1.270(4)
O2 C18 1.331(4)
O12 N5 1.270(4)
O7 N4 1.260(4)
O9 N4 1.262(4)
O4 N3 1.264(4)
N2 C12 1.280(4)
N2 C11 1.479(4)
N1 C7 1.284(5)
C18 C13 1.395(5)
C18 C17 1.401(5)
C1 C6 1.393(5)
C1 C2 1.394(5)
N3 O5 1.201(4)
C13 C14 1.405(5)
C13 C12 1.446(5)
N4 O8 1.199(4)
C11 C10 1.509(6)
C6 C5 1.418(6)
C6 C7 1.469(5)
C17 C16 1.379(5)
C16 C15 1.378(5)
C15 C14 1.375(5)
C2 C3 1.375(6)
O11 N5 1.206(4)
C8 C7 1.514(5)
C4 C5 1.357(7)
C4 C3 1.360(7)
